data_2232655
loop_
_publ_author_name
'Jin, Yu'

_publ_section_title
;
 Tetraaquabis(2-methyl-1<i>H</i>-imidazole-\k<i>N</i>^3^)cobalt(II)
 naphthalene-1,5-disulfonate
;
_journal_coeditor_code FJ2459
_journal_issue 12
_journal_name_full 'Acta Crystallographica Section E'
_journal_page_first m1686
_journal_paper_doi 10.1107/S160053681104548X
_journal_volume 67
_journal_year 2011
_chemical_formula_iupac '[Co (C4 H6 N2)2 (H2 O1)4] (C10 H6 O6 S2)'
_chemical_formula_moiety 'C8 H20 Co N4 O4 2+, C10 H6 O6 S2 2-'
_chemical_formula_sum 'C18 H26 Co N4 O10 S2'
_chemical_formula_weight 581.48
_chemical_name_systematic
;
Tetraaquabis(2-methyl-1<i>H</i>-imidazole-\k<i>N</i>^3^)cobalt(II)
naphthalene-1,5-disulfonate
;
_space_group_IT_number 14
_symmetry_cell_setting monoclinic
_symmetry_space_group_name_Hall '-P 2yn'
_symmetry_space_group_name_H-M 'P 1 21/n 1'
_atom_sites_solution_hydrogens geom
_atom_sites_solution_primary direct
_atom_sites_solution_secondary difmap
_audit_creation_method SHELXL-97
_cell_angle_alpha 90.00
_cell_angle_beta 99.27(3)
_cell_angle_gamma 90.00
_cell_formula_units_Z 2
_cell_length_a 8.0260(16)
_cell_length_b 12.923(3)
_cell_length_c 11.658(2)
_cell_measurement_reflns_used 3450
_cell_measurement_temperature 293(2)
_cell_measurement_theta_max 55.28
_cell_measurement_theta_min 6.21
_cell_volume 1193.4(4)
_computing_cell_refinement 'CrystalClear (Rigaku, 2005)'
_computing_data_collection 'CrystalClear (Rigaku, 2005)'
_computing_data_reduction 'CrystalClear (Rigaku, 2005)'
_computing_molecular_graphics 'SHELXTL (Sheldrick, 2008)'
_computing_publication_material 'SHELXL97 (Sheldrick, 2008)'
_computing_structure_refinement 'SHELXL97 (Sheldrick, 2008)'
_computing_structure_solution 'SHELXS97 (Sheldrick, 2008)'
_diffrn_ambient_temperature 293(2)
_diffrn_measured_fraction_theta_full 0.996
_diffrn_measured_fraction_theta_max 0.996
_diffrn_measurement_device_type 'Rigaku Mercury CCD'
_diffrn_measurement_method \w
_diffrn_radiation_monochromator graphite
_diffrn_radiation_source 'fine-focus sealed tube'
_diffrn_radiation_type MoK\a
_diffrn_radiation_wavelength 0.71073
_diffrn_reflns_av_R_equivalents 0.0310
_diffrn_reflns_av_sigmaI/netI 0.0260
_diffrn_reflns_limit_h_max 10
_diffrn_reflns_limit_h_min -10
_diffrn_reflns_limit_k_max 16
_diffrn_reflns_limit_k_min -16
_diffrn_reflns_limit_l_max 15
_diffrn_reflns_limit_l_min -15
_diffrn_reflns_number 12041
_diffrn_reflns_theta_full 27.48
_diffrn_reflns_theta_max 27.48
_diffrn_reflns_theta_min 3.02
_exptl_absorpt_coefficient_mu 0.955
_exptl_absorpt_correction_T_max 1.0000
_exptl_absorpt_correction_T_min 0.4887
_exptl_absorpt_correction_type multi-scan
_exptl_absorpt_process_details '(CrystalClear; Rigaku, 2005)'
_exptl_crystal_colour pink
_exptl_crystal_density_diffrn 1.618
_exptl_crystal_density_method 'not measured'
_exptl_crystal_description block
_exptl_crystal_F_000 602
_exptl_crystal_size_max 0.3
_exptl_crystal_size_mid 0.3
_exptl_crystal_size_min 0.2
_refine_diff_density_max 0.297
_refine_diff_density_min -0.274
_refine_ls_extinction_coef 0.0260(17)
_refine_ls_extinction_expression Fc^*^=kFc[1+0.001xFc^2^\l^3^/sin(2\q)]^-1/4^
_refine_ls_extinction_method 'SHELXL97 (Sheldrick, 2008)'
_refine_ls_goodness_of_fit_ref 1.092
_refine_ls_hydrogen_treatment mixed
_refine_ls_matrix_type full
_refine_ls_number_parameters 177
_refine_ls_number_reflns 2729
_refine_ls_number_restraints 4
_refine_ls_restrained_S_all 1.092
_refine_ls_R_factor_all 0.0299
_refine_ls_R_factor_gt 0.0277
_refine_ls_shift/su_max 0.001
_refine_ls_shift/su_mean 0.000
_refine_ls_structure_factor_coef Fsqd
_refine_ls_weighting_details 'calc w=1/[\s^2^(Fo^2^)+(0.0283P)^2^+0.6244P] where P=(Fo^2^+2Fc^2^)/3'
_refine_ls_weighting_scheme calc
_refine_ls_wR_factor_gt 0.0715
_refine_ls_wR_factor_ref 0.0726
_reflns_number_gt 2558
_reflns_number_total 2729
_reflns_threshold_expression I>2sigma(I)
_cod_data_source_file fj2459.cif
_cod_data_source_block I
_cod_original_cell_volume 1193.5(4)
_cod_original_sg_symbol_H-M 'P 21/n'
_cod_database_code 2232655
_cod_database_fobs_code 2232655

loop_
_symmetry_equiv_pos_as_xyz
'x, y, z'
'-x+1/2, y+1/2, -z+1/2'
'-x, -y, -z'
'x-1/2, -y-1/2, z-1/2'

loop_
_atom_site_type_symbol
_atom_site_label
_atom_site_fract_x
_atom_site_fract_y
_atom_site_fract_z
_atom_site_U_iso_or_equiv
_atom_site_adp_type
_atom_site_calc_flag
_atom_site_refinement_flags
_atom_site_occupancy
_atom_site_symmetry_multiplicity
C C1 1.0422(2) 0.82564(13) 0.59914(16) 0.0329(4) Uani d . 1 1
H H1A 1.0320 0.7642 0.6389 0.039 Uiso calc R 1 1
C C2 0.91065(19) 0.89391(12) 0.58123(13) 0.0237(3) Uani d . 1 1
C C3 0.92275(18) 0.98928(11) 0.52102(14) 0.0221(3) Uani d . 1 1
C C4 0.7893(2) 1.06210(13) 0.50084(16) 0.0304(4) Uani d . 1 1
H H4C 0.6886 1.0486 0.5278 0.036 Uiso calc R 1 1
C C5 0.8068(2) 1.15174(14) 0.44245(18) 0.0376(4) Uani d . 1 1
H H5C 0.7178 1.1986 0.4299 0.045 Uiso calc R 1 1
C C6 0.1443(2) 1.11040(14) 0.80184(15) 0.0351(4) Uani d . 1 1
H H6B 0.0598 1.1600 0.7984 0.042 Uiso calc R 1 1
C C7 0.2652(3) 1.10886(16) 0.73404(17) 0.0411(4) Uani d . 1 1
H H7B 0.2799 1.1559 0.6761 0.049 Uiso calc R 1 1
C C8 0.2985(2) 0.97570(14) 0.85354(17) 0.0349(4) Uani d . 1 1
C C9 0.3757(3) 0.88003(18) 0.9091(2) 0.0561(6) Uani d . 1 1
H H9A 0.3124 0.8573 0.9677 0.084 Uiso calc R 1 1
H H9B 0.4901 0.8940 0.9442 0.084 Uiso calc R 1 1
H H9C 0.3746 0.8269 0.8515 0.084 Uiso calc R 1 1
Co Co1 0.0000 1.0000 1.0000 0.02367(11) Uani d S 1 2
H H4 0.217(4) 0.8773(10) 1.141(2) 0.074(9) Uiso d D 1 1
H H5 0.233(3) 0.9781(17) 1.1808(15) 0.058(8) Uiso d D 1 1
H H6 0.118(3) 1.169(2) 1.1307(16) 0.072(9) Uiso d D 1 1
H H7 0.006(2) 1.2076(11) 1.0401(18) 0.039(6) Uiso d D 1 1
N N1 0.3618(2) 1.02391(14) 0.76803(14) 0.0405(4) Uani d . 1 1
H H1B 0.4490 1.0044 0.7394 0.049 Uiso calc R 1 1
N N2 0.16477(19) 1.02694(11) 0.87765(13) 0.0310(3) Uani d . 1 1
O O1 0.05471(19) 1.15356(9) 1.06915(12) 0.0378(3) Uani d D 1 1
O O2 0.20133(17) 0.94019(10) 1.12236(12) 0.0356(3) Uani d D 1 1
O O3 0.60123(15) 0.83245(10) 0.52393(11) 0.0341(3) Uani d . 1 1
O O4 0.66384(16) 0.94058(10) 0.69426(11) 0.0378(3) Uani d . 1 1
O O5 0.76184(17) 0.76414(10) 0.70195(12) 0.0396(3) Uani d . 1 1
S S1 0.72008(5) 0.85486(3) 0.62836(3) 0.02460(12) Uani d . 1 1

loop_
_atom_site_aniso_label
_atom_site_aniso_U_11
_atom_site_aniso_U_22
_atom_site_aniso_U_33
_atom_site_aniso_U_12
_atom_site_aniso_U_13
_atom_site_aniso_U_23
C1 0.0290(8) 0.0262(8) 0.0442(10) 0.0024(7) 0.0079(7) 0.0075(7)
C2 0.0199(7) 0.0238(7) 0.0278(8) -0.0024(6) 0.0052(6) -0.0018(6)
C3 0.0178(7) 0.0225(7) 0.0259(7) -0.0013(5) 0.0031(6) -0.0029(6)
C4 0.0197(7) 0.0304(8) 0.0426(9) 0.0035(6) 0.0097(7) 0.0026(7)
C5 0.0253(8) 0.0317(9) 0.0572(12) 0.0098(7) 0.0111(8) 0.0098(8)
C6 0.0412(10) 0.0322(9) 0.0334(9) -0.0028(7) 0.0111(8) 0.0004(7)
C7 0.0494(11) 0.0433(11) 0.0333(9) -0.0123(9) 0.0142(8) -0.0024(8)
C8 0.0334(9) 0.0347(9) 0.0394(10) -0.0020(7) 0.0148(8) -0.0073(7)
C9 0.0531(13) 0.0455(12) 0.0764(16) 0.0166(10) 0.0304(12) 0.0034(11)
Co1 0.02407(17) 0.02192(17) 0.02595(17) 0.00133(11) 0.00684(12) 0.00013(11)
N1 0.0364(9) 0.0496(9) 0.0405(9) -0.0068(7) 0.0215(7) -0.0112(7)
N2 0.0325(8) 0.0285(7) 0.0346(8) -0.0008(6) 0.0134(6) -0.0015(6)
O1 0.0499(8) 0.0237(6) 0.0364(7) 0.0016(5) -0.0035(6) -0.0006(5)
O2 0.0363(7) 0.0313(7) 0.0365(7) 0.0043(5) -0.0022(5) -0.0040(5)
O3 0.0273(6) 0.0388(7) 0.0354(7) -0.0091(5) 0.0028(5) -0.0059(5)
O4 0.0373(7) 0.0389(7) 0.0416(7) -0.0062(5) 0.0197(6) -0.0141(6)
O5 0.0402(7) 0.0370(7) 0.0431(7) -0.0047(6) 0.0115(6) 0.0119(6)
S1 0.0228(2) 0.0253(2) 0.0269(2) -0.00531(14) 0.00757(15) -0.00294(14)

loop_
_atom_type_symbol
_atom_type_description
_atom_type_scat_dispersion_real
_atom_type_scat_dispersion_imag
_atom_type_scat_source
C C 0.0033 0.0016 'International Tables Vol C Tables 4.2.6.8 and 6.1.1.4'
H H 0.0000 0.0000 'International Tables Vol C Tables 4.2.6.8 and 6.1.1.4'
N N 0.0061 0.0033 'International Tables Vol C Tables 4.2.6.8 and 6.1.1.4'
O O 0.0106 0.0060 'International Tables Vol C Tables 4.2.6.8 and 6.1.1.4'
S S 0.1246 0.1234 'International Tables Vol C Tables 4.2.6.8 and 6.1.1.4'
Co Co 0.3494 0.9721 'International Tables Vol C Tables 4.2.6.8 and 6.1.1.4'

loop_
_geom_angle_atom_site_label_1
_geom_angle_atom_site_label_2
_geom_angle_atom_site_label_3
_geom_angle_site_symmetry_1
_geom_angle_site_symmetry_3
_geom_angle
C2 C1 C5 . 3_776 120.04(16)
C2 C1 H1A . . 120.0
C5 C1 H1A 3_776 . 120.0
C1 C2 C3 . . 121.33(14)
C1 C2 S1 . . 116.83(12)
C3 C2 S1 . . 121.73(11)
C4 C3 C2 . . 123.03(14)
C4 C3 C3 . 3_776 119.19(17)
C2 C3 C3 . 3_776 117.78(17)
C5 C4 C3 . . 120.77(15)
C5 C4 H4C . . 119.6
C3 C4 H4C . . 119.6
C4 C5 C1 . 3_776 120.88(16)
C4 C5 H5C . . 119.6
C1 C5 H5C 3_776 . 119.6
C7 C6 N2 . . 109.89(17)
C7 C6 H6B . . 125.1
N2 C6 H6B . . 125.1
C6 C7 N1 . . 105.70(17)
C6 C7 H7B . . 127.2
N1 C7 H7B . . 127.2
N2 C8 N1 . . 109.93(17)
N2 C8 C9 . . 128.11(18)
N1 C8 C9 . . 121.95(18)
C8 C9 H9A . . 109.5
C8 C9 H9B . . 109.5
H9A C9 H9B . . 109.5
C8 C9 H9C . . 109.5
H9A C9 H9C . . 109.5
H9B C9 H9C . . 109.5
O2 Co1 O2 3_577 . 180.0
O2 Co1 N2 3_577 . 88.73(6)
O2 Co1 N2 . . 91.27(6)
O2 Co1 N2 3_577 3_577 91.27(6)
O2 Co1 N2 . 3_577 88.73(6)
N2 Co1 N2 . 3_577 180.0000(10)
O2 Co1 O1 3_577 3_577 89.81(5)
O2 Co1 O1 . 3_577 90.19(5)
N2 Co1 O1 . 3_577 90.63(6)
N2 Co1 O1 3_577 3_577 89.37(6)
O2 Co1 O1 3_577 . 90.19(5)
O2 Co1 O1 . . 89.81(5)
N2 Co1 O1 . . 89.37(6)
N2 Co1 O1 3_577 . 90.63(6)
O1 Co1 O1 3_577 . 180.0
C8 N1 C7 . . 108.86(16)
C8 N1 H1B . . 125.6
C7 N1 H1B . . 125.6
C8 N2 C6 . . 105.61(15)
C8 N2 Co1 . . 132.19(13)
C6 N2 Co1 . . 122.19(12)
Co1 O1 H6 . . 127.2(19)
Co1 O1 H7 . . 124.0(15)
H6 O1 H7 . . 109(2)
Co1 O2 H4 . . 126(2)
Co1 O2 H5 . . 115.3(18)
H4 O2 H5 . . 110(3)
O3 S1 O5 . . 113.01(8)
O3 S1 O4 . . 112.08(8)
O5 S1 O4 . . 111.17(8)
O3 S1 C2 . . 106.22(8)
O5 S1 C2 . . 106.38(8)
O4 S1 C2 . . 107.53(7)

loop_
_geom_bond_atom_site_label_1
_geom_bond_atom_site_label_2
_geom_bond_site_symmetry_2
_geom_bond_distance
C1 C2 . 1.366(2)
C1 C5 3_776 1.406(2)
C1 H1A . 0.9300
C2 C3 . 1.429(2)
C2 S1 . 1.7795(16)
C3 C4 . 1.417(2)
C3 C3 3_776 1.432(3)
C4 C5 . 1.362(2)
C4 H4C . 0.9300
C5 C1 3_776 1.406(2)
C5 H5C . 0.9300
C6 C7 . 1.347(3)
C6 N2 . 1.387(2)
C6 H6B . 0.9300
C7 N1 . 1.365(3)
C7 H7B . 0.9300
C8 N2 . 1.329(2)
C8 N1 . 1.343(2)
C8 C9 . 1.484(3)
C9 H9A . 0.9600
C9 H9B . 0.9600
C9 H9C . 0.9600
Co1 O2 3_577 2.1215(14)
Co1 O2 . 2.1215(14)
Co1 N2 . 2.1242(15)
Co1 N2 3_577 2.1242(15)
Co1 O1 3_577 2.1603(13)
Co1 O1 . 2.1603(13)
N1 H1B . 0.8600
O1 H6 . 0.837(10)
O1 H7 . 0.843(9)
O2 H4 . 0.845(10)
O2 H5 . 0.844(10)
O3 S1 . 1.4498(13)
O4 S1 . 1.4605(12)
O5 S1 . 1.4596(13)

loop_
_geom_hbond_atom_site_label_D
_geom_hbond_atom_site_label_H
_geom_hbond_atom_site_label_A
_geom_hbond_site_symmetry_A
_geom_hbond_distance_DH
_geom_hbond_distance_HA
_geom_hbond_distance_DA
_geom_hbond_angle_DHA
O2 H4 O5 4_576 0.845(10) 1.974(11) 2.815(2) 174(3)
O2 H5 O4 3_677 0.844(10) 1.878(11) 2.7149(19) 171(3)
O1 H6 O5 3_677 0.837(10) 2.205(12) 3.026(2) 167(3)
O1 H7 O3 2_556 0.843(9) 1.923(10) 2.7661(18) 179(2)
N1 H1B O4 . 0.86 2.06 2.906(2) 170
